data_4121358
loop_
_publ_author_name
'Mar\'ia J. Bernal'
'Olga Torres'
'Marta Mart\'in'
'Eduardo Sola'

_publ_contact_author_address
;
  Dr. Marta Mart\'in
  Departamento de Qu\'imica Inorg\'anica - I.C.M.A.
  Facultad de Ciencias
  Universidad de Zaragoza - C.S.I.C.
  50009 Zaragoza, Spain
;
_publ_contact_author_email martam@unizar.es
_publ_contact_author_fax '+34 956 761187'
_publ_contact_author_name 'Dr. Marta Mart\'in'
_publ_contact_author_phone '+34 976 762026'
_publ_section_title
;
 Reversible Insertion of Carbenes into Ruthenium-Silicon Bonds
;
_journal_name_full 'Journal of the American Chemical Society'
_journal_page_first 19008
_journal_page_last 19015
_journal_paper_doi 10.1021/ja410822p
_journal_volume 135
_journal_year 2013
_chemical_formula_moiety 'C34 H56 O2 P2 Ru Si2'
_chemical_formula_sum 'C34 H56 O2 P2 Ru Si2'
_chemical_formula_weight 715.98
_space_group_IT_number 15
_symmetry_cell_setting monoclinic
_symmetry_space_group_name_Hall '-C 2yc'
_symmetry_space_group_name_H-M 'C 1 2/c 1'
_atom_sites_solution_hydrogens geom
_atom_sites_solution_primary heavy
_atom_sites_solution_secondary difmap
_audit_creation_method SHELXL-97
_cell_angle_alpha 90.00
_cell_angle_beta 93.9220(10)
_cell_angle_gamma 90.00
_cell_formula_units_Z 8
_cell_length_a 11.4424(5)
_cell_length_b 18.9456(8)
_cell_length_c 33.3086(15)
_cell_measurement_reflns_used 9994
_cell_measurement_temperature 100.0(2)
_cell_measurement_theta_max 28.53
_cell_measurement_theta_min 2.21
_cell_volume 7203.8(5)
_computing_cell_refinement 'SAINT+ v. 6.01 (Bruker AXS, 2000)'
_computing_data_collection 'SMART v. 5.611 (Bruker AXS, 2000)'
_computing_data_reduction 'SAINT+ v. 6.01 (Bruker AXS, 2000)'
_computing_molecular_graphics 'XP program, SHELXTL v6.10, Bruker2000'
_computing_publication_material 'XCIF program, SHELXTLv6.10,BrukerAXS'
_computing_structure_refinement 'SHELXL-97 (Sheldrick, 1997)'
_computing_structure_solution 'SHELXS-97 (Sheldrick, 1990)'
_diffrn_ambient_temperature 100.0(2)
_diffrn_detector_area_resol_mean 8.26
_diffrn_measured_fraction_theta_full 0.990
_diffrn_measured_fraction_theta_max 0.928
_diffrn_measurement_device_type 'Bruker SMART APEX CCD system'
_diffrn_measurement_method '\w rotations with narrow frames'
_diffrn_radiation_monochromator graphite
_diffrn_radiation_source 'fine-focus sealed tube'
_diffrn_radiation_type MoK\a
_diffrn_radiation_wavelength 0.71073
_diffrn_reflns_av_R_equivalents 0.0242
_diffrn_reflns_av_sigmaI/netI 0.0242
_diffrn_reflns_limit_h_max 14
_diffrn_reflns_limit_h_min -15
_diffrn_reflns_limit_k_max 24
_diffrn_reflns_limit_k_min -24
_diffrn_reflns_limit_l_max 42
_diffrn_reflns_limit_l_min -43
_diffrn_reflns_number 32251
_diffrn_reflns_theta_full 27.50
_diffrn_reflns_theta_max 28.63
_diffrn_reflns_theta_min 2.08
_diffrn_standards_decay_% 'no decay'
_exptl_absorpt_coefficient_mu 0.619
_exptl_absorpt_correction_T_max 0.927
_exptl_absorpt_correction_T_min 0.847
_exptl_absorpt_correction_type multi-scan
_exptl_absorpt_process_details
;
  SADABS: Area-Detector Absorption Correction. (1996)  Bruker-AXS 
  within SAINT+ package, v. 6.01.
;
_exptl_crystal_colour red
_exptl_crystal_density_diffrn 1.320
_exptl_crystal_description 'irregular block'
_exptl_crystal_F_000 3024
_exptl_crystal_size_max 0.24
_exptl_crystal_size_mid 0.14
_exptl_crystal_size_min 0.11
_refine_diff_density_max 0.779
_refine_diff_density_min -0.776
_refine_diff_density_rms 0.062
_refine_ls_extinction_method none
_refine_ls_goodness_of_fit_ref 1.101
_refine_ls_hydrogen_treatment constr
_refine_ls_matrix_type full
_refine_ls_number_parameters 414
_refine_ls_number_reflns 8586
_refine_ls_number_restraints 72
_refine_ls_restrained_S_all 1.099
_refine_ls_R_factor_all 0.0344
_refine_ls_R_factor_gt 0.0305
_refine_ls_shift/su_max 0.006
_refine_ls_shift/su_mean 0.000
_refine_ls_structure_factor_coef Fsqd
_refine_ls_weighting_details 'calc w=1/[\s^2^(Fo^2^)+(0.0310P)^2^+8.7433P] where P=(Fo^2^+2Fc^2^)/3'
_refine_ls_weighting_scheme calc
_refine_ls_wR_factor_gt 0.0705
_refine_ls_wR_factor_ref 0.0726
_reflns_number_gt 7886
_reflns_number_total 8586
_reflns_threshold_expression >2sigma(I)
_cod_data_source_file ja410822p_si_002_5.cif
_cod_data_source_block mar234b
_cod_original_sg_symbol_H-M 'C 2/c'
_cod_database_code 4121358

loop_
_symmetry_equiv_pos_as_xyz
'x, y, z'
'-x, y, -z+1/2'
'x+1/2, y+1/2, z'
'-x+1/2, y+1/2, -z+1/2'
'-x, -y, -z'
'x, -y, z-1/2'
'-x+1/2, -y+1/2, -z'
'x+1/2, -y+1/2, z-1/2'

loop_
_atom_site_label
_atom_site_type_symbol
_atom_site_fract_x
_atom_site_fract_y
_atom_site_fract_z
_atom_site_U_iso_or_equiv
_atom_site_adp_type
_atom_site_occupancy
_atom_site_symmetry_multiplicity
_atom_site_calc_flag
_atom_site_refinement_flags
_atom_site_disorder_assembly
_atom_site_disorder_group
Ru1 Ru 0.315100(12) 0.857438(7) 0.600982(4) 0.01569(5) Uani 1 1 d . A .
P1 P 0.11600(4) 0.84947(3) 0.603925(15) 0.02069(10) Uani 1 1 d . . .
P2 P 0.36777(4) 0.94316(2) 0.643578(14) 0.01633(9) Uani 1 1 d . . .
O1 O 0.48381(11) 0.84231(7) 0.58166(4) 0.0207(3) Uani 1 1 d . . .
O2 O 0.27981(11) 0.91569(7) 0.54651(4) 0.0218(3) Uani 1 1 d . . .
Si1 Si 0.26527(4) 0.79642(3) 0.688812(16) 0.01942(11) Uani 1 1 d . A .
Si2 Si 0.39828(5) 0.69046(3) 0.636297(17) 0.02219(11) Uani 1 1 d . A .
C1 C 0.04692(17) 0.78992(11) 0.63901(6) 0.0244(4) Uani 1 1 d . A .
C2 C 0.11176(17) 0.76433(10) 0.67328(6) 0.0241(4) Uani 1 1 d . . .
C3 C 0.0563(2) 0.71727(11) 0.69829(7) 0.0312(5) Uani 1 1 d . A .
H3 H 0.0992 0.6985 0.7213 0.037 Uiso 1 1 calc R . .
C4 C -0.0599(2) 0.69733(13) 0.69037(8) 0.0398(6) Uani 1 1 d . . .
H4 H -0.0950 0.6649 0.7077 0.048 Uiso 1 1 calc R A .
C5 C -0.1237(2) 0.72419(15) 0.65776(8) 0.0429(6) Uani 1 1 d . A .
H5 H -0.2036 0.7114 0.6527 0.052 Uiso 1 1 calc R . .
C6 C -0.07138(19) 0.77014(14) 0.63220(7) 0.0372(5) Uani 1 1 d . . .
H6 H -0.1162 0.7888 0.6096 0.045 Uiso 1 1 calc R A .
C7 C 0.3127(2) 0.75007(12) 0.73738(7) 0.0308(5) Uani 1 1 d . . .
H7A H 0.3168 0.6991 0.7326 0.046 Uiso 1 1 calc R A .
H7B H 0.2559 0.7596 0.7574 0.046 Uiso 1 1 calc R . .
H7C H 0.3900 0.7674 0.7473 0.046 Uiso 1 1 calc R . .
C8 C 0.23912(15) 0.89141(10) 0.70508(6) 0.0184(4) Uani 1 1 d . . .
C9 C 0.27413(15) 0.95354(10) 0.68578(5) 0.0181(4) Uani 1 1 d . A .
C10 C 0.24332(17) 1.01966(10) 0.70030(6) 0.0219(4) Uani 1 1 d . . .
H10 H 0.2672 1.0611 0.6870 0.026 Uiso 1 1 calc R A .
C11 C 0.17827(17) 1.02582(11) 0.73389(6) 0.0246(4) Uani 1 1 d . A .
H11 H 0.1570 1.0711 0.7432 0.030 Uiso 1 1 calc R . .
C12 C 0.14475(16) 0.96571(11) 0.75358(6) 0.0244(4) Uani 1 1 d . . .
H12 H 0.1017 0.9695 0.7769 0.029 Uiso 1 1 calc R A .
C13 C 0.17426(16) 0.89985(11) 0.73914(6) 0.0223(4) Uani 1 1 d . A .
H13 H 0.1497 0.8589 0.7527 0.027 Uiso 1 1 calc R . .
C14 C 0.08969(17) 0.80724(11) 0.55344(6) 0.0251(4) Uani 1 1 d . A .
H14 H 0.1082 0.8442 0.5334 0.030 Uiso 1 1 calc R . .
C15 C 0.18332(19) 0.74997(12) 0.55043(7) 0.0310(5) Uani 1 1 d . . .
H15A H 0.1708 0.7126 0.5700 0.046 Uiso 1 1 calc R A .
H15B H 0.2611 0.7707 0.5561 0.046 Uiso 1 1 calc R . .
H15C H 0.1779 0.7300 0.5232 0.046 Uiso 1 1 calc R . .
C16 C -0.03018(19) 0.77762(14) 0.53881(7) 0.0381(5) Uani 1 1 d . . .
H16A H -0.0291 0.7640 0.5104 0.057 Uiso 1 1 calc R A .
H16B H -0.0904 0.8137 0.5417 0.057 Uiso 1 1 calc R . .
H16C H -0.0478 0.7361 0.5549 0.057 Uiso 1 1 calc R . .
C17A C -0.0021(6) 0.9173(3) 0.59887(15) 0.0316(13) Uani 0.600(13) 1 d PU A 1
H17A H -0.0777 0.8911 0.5940 0.038 Uiso 0.600(13) 1 calc PR A 1
C18A C 0.0076(5) 0.9658(5) 0.5639(3) 0.0372(14) Uani 0.600(13) 1 d PU A 1
H18A H -0.0420 1.0072 0.5671 0.056 Uiso 0.600(13) 1 calc PR A 1
H18B H -0.0180 0.9411 0.5390 0.056 Uiso 0.600(13) 1 calc PR A 1
H18C H 0.0892 0.9807 0.5627 0.056 Uiso 0.600(13) 1 calc PR A 1
C19A C -0.0089(4) 0.9568(4) 0.6392(2) 0.0323(13) Uani 0.600(13) 1 d PU A 1
H19A H 0.0630 0.9841 0.6449 0.048 Uiso 0.600(13) 1 calc PR A 1
H19B H -0.0176 0.9226 0.6608 0.048 Uiso 0.600(13) 1 calc PR A 1
H19C H -0.0764 0.9887 0.6374 0.048 Uiso 0.600(13) 1 calc PR A 1
C17B C 0.0388(7) 0.9378(4) 0.6067(2) 0.0252(15) Uani 0.400(13) 1 d PU A 2
H17B H 0.0982 0.9760 0.6121 0.030 Uiso 0.400(13) 1 calc PR A 2
C18B C -0.0368(15) 0.9549(8) 0.5670(4) 0.064(4) Uani 0.400(13) 1 d PU A 2
H18D H -0.0947 0.9174 0.5615 0.097 Uiso 0.400(13) 1 calc PR A 2
H18E H 0.0142 0.9580 0.5446 0.097 Uiso 0.400(13) 1 calc PR A 2
H18F H -0.0773 1.0000 0.5699 0.097 Uiso 0.400(13) 1 calc PR A 2
C19B C -0.0489(16) 0.9394(8) 0.6390(4) 0.077(4) Uani 0.400(13) 1 d PU A 2
H19D H -0.0682 0.9885 0.6450 0.116 Uiso 0.400(13) 1 calc PR A 2
H19E H -0.0147 0.9165 0.6634 0.116 Uiso 0.400(13) 1 calc PR A 2
H19F H -0.1202 0.9144 0.6293 0.116 Uiso 0.400(13) 1 calc PR A 2
C20 C 0.51021(16) 0.93176(11) 0.67535(6) 0.0215(4) Uani 1 1 d . A .
H20 H 0.4925 0.8964 0.6964 0.026 Uiso 1 1 calc R . .
C21 C 0.61658(17) 0.90168(12) 0.65532(6) 0.0279(4) Uani 1 1 d . . .
H21A H 0.6441 0.9362 0.6362 0.042 Uiso 1 1 calc R A .
H21B H 0.5940 0.8580 0.6410 0.042 Uiso 1 1 calc R . .
H21C H 0.6795 0.8916 0.6760 0.042 Uiso 1 1 calc R . .
C22 C 0.54631(17) 0.99888(12) 0.69884(6) 0.0275(4) Uani 1 1 d . . .
H22A H 0.6078 0.9874 0.7197 0.041 Uiso 1 1 calc R A .
H22B H 0.4782 1.0182 0.7114 0.041 Uiso 1 1 calc R . .
H22C H 0.5760 1.0339 0.6804 0.041 Uiso 1 1 calc R . .
C23 C 0.38213(17) 1.03371(10) 0.62293(6) 0.0224(4) Uani 1 1 d . A .
H23 H 0.4019 1.0660 0.6462 0.027 Uiso 1 1 calc R . .
C24 C 0.48306(19) 1.03777(11) 0.59499(6) 0.0282(4) Uani 1 1 d . . .
H24A H 0.4680 1.0051 0.5724 0.042 Uiso 1 1 calc R A .
H24B H 0.5566 1.0248 0.6100 0.042 Uiso 1 1 calc R . .
H24C H 0.4891 1.0860 0.5847 0.042 Uiso 1 1 calc R . .
C25 C 0.2696(2) 1.06148(11) 0.60085(6) 0.0284(4) Uani 1 1 d . . .
H25A H 0.2816 1.1104 0.5924 0.043 Uiso 1 1 calc R A .
H25B H 0.2055 1.0597 0.6189 0.043 Uiso 1 1 calc R . .
H25C H 0.2498 1.0322 0.5771 0.043 Uiso 1 1 calc R . .
C26 C 0.36548(16) 0.78411(9) 0.64878(6) 0.0189(4) Uani 1 1 d . . .
H26 H 0.4419 0.8029 0.6606 0.023 Uiso 1 1 calc R A .
C27 C 0.4627(2) 0.67673(12) 0.58636(7) 0.0317(5) Uani 1 1 d . . .
H27A H 0.4034 0.6875 0.5646 0.048 Uiso 1 1 calc R A .
H27B H 0.4878 0.6275 0.5841 0.048 Uiso 1 1 calc R . .
H27C H 0.5302 0.7080 0.5844 0.048 Uiso 1 1 calc R . .
C28 C 0.27083(19) 0.62794(11) 0.63870(7) 0.0306(5) Uani 1 1 d . . .
H28A H 0.2561 0.6190 0.6669 0.046 Uiso 1 1 calc R A .
H28B H 0.2891 0.5833 0.6256 0.046 Uiso 1 1 calc R . .
H28C H 0.2009 0.6490 0.6249 0.046 Uiso 1 1 calc R . .
C29 C 0.51542(19) 0.65721(11) 0.67414(7) 0.0326(5) Uani 1 1 d . . .
H29A H 0.5847 0.6876 0.6737 0.049 Uiso 1 1 calc R A .
H29B H 0.5366 0.6088 0.6673 0.049 Uiso 1 1 calc R . .
H29C H 0.4859 0.6580 0.7011 0.049 Uiso 1 1 calc R . .
C30 C 0.52280(16) 0.86138(10) 0.54853(6) 0.0217(4) Uani 1 1 d . A .
C31 C 0.46128(17) 0.89732(11) 0.51713(6) 0.0244(4) Uani 1 1 d . . .
H31 H 0.5012 0.9061 0.4935 0.029 Uiso 1 1 calc R A .
C32 C 0.34567(17) 0.92149(10) 0.51752(6) 0.0225(4) Uani 1 1 d . A .
C33 C 0.64977(17) 0.84211(12) 0.54412(7) 0.0295(5) Uani 1 1 d . . .
H33A H 0.7001 0.8696 0.5633 0.044 Uiso 1 1 calc R A .
H33B H 0.6702 0.8527 0.5167 0.044 Uiso 1 1 calc R . .
H33C H 0.6611 0.7916 0.5495 0.044 Uiso 1 1 calc R . .
C34 C 0.2902(2) 0.95805(13) 0.48062(6) 0.0325(5) Uani 1 1 d . . .
H34A H 0.2393 0.9248 0.4652 0.049 Uiso 1 1 calc R A .
H34B H 0.3517 0.9748 0.4639 0.049 Uiso 1 1 calc R . .
H34C H 0.2437 0.9983 0.4889 0.049 Uiso 1 1 calc R . .

loop_
_atom_site_aniso_label
_atom_site_aniso_U_11
_atom_site_aniso_U_22
_atom_site_aniso_U_33
_atom_site_aniso_U_23
_atom_site_aniso_U_13
_atom_site_aniso_U_12
Ru1 0.01506(7) 0.01525(7) 0.01675(8) -0.00003(5) 0.00108(5) -0.00017(5)
P1 0.0170(2) 0.0213(2) 0.0239(2) -0.00248(19) 0.00172(18) 0.00382(18)
P2 0.0162(2) 0.0163(2) 0.0164(2) 0.00104(17) 0.00055(17) -0.00176(17)
O1 0.0179(6) 0.0233(7) 0.0209(7) 0.0006(5) 0.0020(5) 0.0004(5)
O2 0.0214(6) 0.0239(7) 0.0199(7) 0.0024(5) 0.0000(5) -0.0006(5)
Si1 0.0193(2) 0.0176(2) 0.0216(3) 0.0035(2) 0.0037(2) 0.0000(2)
Si2 0.0205(2) 0.0168(2) 0.0292(3) 0.0004(2) 0.0014(2) 0.0021(2)
C1 0.0192(9) 0.0265(10) 0.0282(10) -0.0083(8) 0.0069(8) -0.0034(8)
C2 0.0235(9) 0.0205(9) 0.0293(10) -0.0056(8) 0.0098(8) -0.0034(8)
C3 0.0366(12) 0.0263(10) 0.0319(11) -0.0039(9) 0.0127(9) -0.0099(9)
C4 0.0423(13) 0.0377(13) 0.0424(14) -0.0177(11) 0.0237(11) -0.0229(11)
C5 0.0278(11) 0.0589(16) 0.0439(14) -0.0234(12) 0.0155(10) -0.0211(11)
C6 0.0224(10) 0.0540(15) 0.0358(12) -0.0133(11) 0.0072(9) -0.0071(10)
C7 0.0348(11) 0.0289(11) 0.0294(11) 0.0109(9) 0.0062(9) 0.0045(9)
C8 0.0137(7) 0.0219(9) 0.0193(9) 0.0009(7) -0.0010(7) -0.0002(7)
C9 0.0146(8) 0.0217(9) 0.0179(9) -0.0006(7) -0.0006(7) -0.0004(7)
C10 0.0219(9) 0.0201(9) 0.0232(10) -0.0005(7) -0.0014(7) 0.0008(7)
C11 0.0206(9) 0.0277(10) 0.0252(10) -0.0066(8) -0.0014(8) 0.0060(8)
C12 0.0168(8) 0.0356(11) 0.0209(9) -0.0041(8) 0.0024(7) 0.0028(8)
C13 0.0173(8) 0.0283(10) 0.0215(9) 0.0015(8) 0.0024(7) -0.0018(8)
C14 0.0194(9) 0.0313(10) 0.0242(10) -0.0038(8) -0.0008(7) -0.0009(8)
C15 0.0312(11) 0.0348(12) 0.0270(11) -0.0078(9) 0.0027(9) 0.0023(9)
C16 0.0269(11) 0.0515(15) 0.0353(13) -0.0121(11) -0.0022(9) -0.0082(10)
C17A 0.023(2) 0.030(3) 0.041(2) -0.0101(18) -0.0052(19) 0.011(2)
C18A 0.030(3) 0.027(2) 0.053(3) 0.0008(19) -0.015(2) 0.008(2)
C19A 0.017(2) 0.027(3) 0.051(3) -0.017(2) -0.0085(19) 0.0072(16)
C17B 0.011(3) 0.014(3) 0.048(3) -0.014(2) -0.012(2) -0.001(2)
C18B 0.092(10) 0.048(7) 0.050(4) -0.013(5) -0.025(6) 0.043(7)
C19B 0.104(10) 0.059(8) 0.074(6) 0.005(6) 0.038(7) 0.053(7)
C20 0.0173(8) 0.0288(10) 0.0182(9) 0.0008(7) -0.0007(7) -0.0035(8)
C21 0.0175(9) 0.0398(12) 0.0263(10) -0.0020(9) 0.0013(8) -0.0009(8)
C22 0.0218(9) 0.0376(12) 0.0227(10) -0.0058(9) -0.0013(8) -0.0079(9)
C23 0.0290(10) 0.0185(9) 0.0195(9) 0.0003(7) 0.0003(8) -0.0053(8)
C24 0.0363(11) 0.0266(10) 0.0219(10) 0.0018(8) 0.0041(8) -0.0119(9)
C25 0.0396(12) 0.0189(9) 0.0261(10) 0.0039(8) -0.0018(9) 0.0007(9)
C26 0.0182(8) 0.0157(8) 0.0230(9) 0.0019(7) 0.0023(7) -0.0002(7)
C27 0.0328(11) 0.0268(10) 0.0363(12) -0.0043(9) 0.0071(9) 0.0078(9)
C28 0.0292(11) 0.0187(9) 0.0440(13) -0.0009(9) 0.0030(9) -0.0019(8)
C29 0.0291(11) 0.0245(10) 0.0433(13) 0.0015(9) -0.0034(10) 0.0087(9)
C30 0.0191(9) 0.0237(9) 0.0225(9) -0.0040(7) 0.0029(7) -0.0038(7)
C31 0.0235(9) 0.0318(10) 0.0183(9) -0.0001(8) 0.0037(7) -0.0029(8)
C32 0.0254(9) 0.0234(9) 0.0183(9) 0.0006(7) -0.0014(7) -0.0046(8)
C33 0.0196(9) 0.0413(12) 0.0281(11) -0.0011(9) 0.0052(8) 0.0001(9)
C34 0.0320(11) 0.0412(12) 0.0239(11) 0.0085(9) -0.0013(9) 0.0000(10)

loop_
_atom_type_symbol
_atom_type_description
_atom_type_scat_dispersion_real
_atom_type_scat_dispersion_imag
_atom_type_scat_source
C C 0.0033 0.0016 'International Tables Vol C Tables 4.2.6.8 and 6.1.1.4'
H H 0.0000 0.0000 'International Tables Vol C Tables 4.2.6.8 and 6.1.1.4'
O O 0.0106 0.0060 'International Tables Vol C Tables 4.2.6.8 and 6.1.1.4'
Si Si 0.0817 0.0704 'International Tables Vol C Tables 4.2.6.8 and 6.1.1.4'
P P 0.1023 0.0942 'International Tables Vol C Tables 4.2.6.8 and 6.1.1.4'
Ru Ru -1.2594 0.8363 'International Tables Vol C Tables 4.2.6.8 and 6.1.1.4'

loop_
_geom_angle_atom_site_label_1
_geom_angle_atom_site_label_2
_geom_angle_atom_site_label_3
_geom_angle
O1 Ru1 O2 86.24(5)
O1 Ru1 C26 86.18(6)
O2 Ru1 C26 169.14(6)
O1 Ru1 P2 94.65(4)
O2 Ru1 P2 101.11(4)
C26 Ru1 P2 87.26(5)
O1 Ru1 P1 160.60(4)
O2 Ru1 P1 86.54(4)
C26 Ru1 P1 98.16(5)
P2 Ru1 P1 104.409(18)
C1 P1 C17A 98.0(2)
C1 P1 C14 105.02(9)
C17A P1 C14 98.2(2)
C1 P1 C17B 106.7(2)
C17A P1 C17B 19.87(15)
C14 P1 C17B 112.0(3)
C1 P1 Ru1 122.59(7)
C17A P1 Ru1 131.9(3)
C14 P1 Ru1 95.12(6)
C17B P1 Ru1 114.3(3)
C9 P2 C23 104.79(9)
C9 P2 C20 96.28(8)
C23 P2 C20 102.56(9)
C9 P2 Ru1 114.96(6)
C23 P2 Ru1 117.84(6)
C20 P2 Ru1 117.44(6)
C30 O1 Ru1 127.83(12)
C32 O2 Ru1 127.05(12)
C26 Si1 C7 114.03(9)
C26 Si1 C2 112.01(9)
C7 Si1 C2 106.92(10)
C26 Si1 C8 116.40(8)
C7 Si1 C8 103.69(9)
C2 Si1 C8 102.67(8)
C26 Si2 C27 115.15(9)
C26 Si2 C29 108.26(9)
C27 Si2 C29 103.97(11)
C26 Si2 C28 114.84(9)
C27 Si2 C28 107.54(11)
C29 Si2 C28 106.17(10)
C2 C1 C6 119.2(2)
C2 C1 P1 120.11(14)
C6 C1 P1 120.70(18)
C3 C2 C1 117.84(19)
C3 C2 Si1 119.37(17)
C1 C2 Si1 122.60(15)
C4 C3 C2 121.8(2)
C4 C3 H3 119.1
C2 C3 H3 119.1
C5 C4 C3 120.1(2)
C5 C4 H4 119.9
C3 C4 H4 119.9
C4 C5 C6 119.6(2)
C4 C5 H5 120.2
C6 C5 H5 120.2
C5 C6 C1 121.4(2)
C5 C6 H6 119.3
C1 C6 H6 119.3
Si1 C7 H7A 109.5
Si1 C7 H7B 109.5
H7A C7 H7B 109.5
Si1 C7 H7C 109.5
H7A C7 H7C 109.5
H7B C7 H7C 109.5
C13 C8 C9 117.00(17)
C13 C8 Si1 115.97(14)
C9 C8 Si1 126.99(14)
C10 C9 C8 120.24(17)
C10 C9 P2 122.40(14)
C8 C9 P2 117.25(14)
C11 C10 C9 121.04(18)
C11 C10 H10 119.5
C9 C10 H10 119.5
C12 C11 C10 119.62(18)
C12 C11 H11 120.2
C10 C11 H11 120.2
C11 C12 C13 119.65(18)
C11 C12 H12 120.2
C13 C12 H12 120.2
C12 C13 C8 122.44(18)
C12 C13 H13 118.8
C8 C13 H13 118.8
C16 C14 C15 109.56(18)
C16 C14 P1 121.98(15)
C15 C14 P1 106.97(14)
C16 C14 H14 105.7
C15 C14 H14 105.7
P1 C14 H14 105.7
C14 C15 H15A 109.5
C14 C15 H15B 109.5
H15A C15 H15B 109.5
C14 C15 H15C 109.5
H15A C15 H15C 109.5
H15B C15 H15C 109.5
C14 C16 H16A 109.5
C14 C16 H16B 109.5
H16A C16 H16B 109.5
C14 C16 H16C 109.5
H16A C16 H16C 109.5
H16B C16 H16C 109.5
C18A C17A C19A 113.0(7)
C18A C17A P1 113.7(4)
C19A C17A P1 109.6(4)
C18A C17A H17A 106.7
C19A C17A H17A 106.7
P1 C17A H17A 106.7
C19B C17B C18B 103.9(14)
C19B C17B P1 112.6(7)
C18B C17B P1 111.9(7)
C19B C17B H17B 109.4
C18B C17B H17B 109.4
P1 C17B H17B 109.4
C17B C18B H18D 109.5
C17B C18B H18E 109.5
H18D C18B H18E 109.5
C17B C18B H18F 109.5
H18D C18B H18F 109.5
H18E C18B H18F 109.5
C17B C19B H19D 109.5
C17B C19B H19E 109.5
H19D C19B H19E 109.5
C17B C19B H19F 109.5
H19D C19B H19F 109.5
H19E C19B H19F 109.5
C22 C20 C21 109.57(16)
C22 C20 P2 112.44(14)
C21 C20 P2 118.45(13)
C22 C20 H20 105.0
C21 C20 H20 105.0
P2 C20 H20 105.0
C20 C21 H21A 109.5
C20 C21 H21B 109.5
H21A C21 H21B 109.5
C20 C21 H21C 109.5
H21A C21 H21C 109.5
H21B C21 H21C 109.5
C20 C22 H22A 109.5
C20 C22 H22B 109.5
H22A C22 H22B 109.5
C20 C22 H22C 109.5
H22A C22 H22C 109.5
H22B C22 H22C 109.5
C25 C23 C24 109.54(17)
C25 C23 P2 113.71(14)
C24 C23 P2 111.09(14)
C25 C23 H23 107.4
C24 C23 H23 107.4
P2 C23 H23 107.4
C23 C24 H24A 109.5
C23 C24 H24B 109.5
H24A C24 H24B 109.5
C23 C24 H24C 109.5
H24A C24 H24C 109.5
H24B C24 H24C 109.5
C23 C25 H25A 109.5
C23 C25 H25B 109.5
H25A C25 H25B 109.5
C23 C25 H25C 109.5
H25A C25 H25C 109.5
H25B C25 H25C 109.5
Si1 C26 Si2 115.37(10)
Si1 C26 Ru1 107.80(8)
Si2 C26 Ru1 119.64(10)
Si1 C26 H26 104.0
Si2 C26 H26 104.0
Ru1 C26 H26 104.0
Si2 C27 H27A 109.5
Si2 C27 H27B 109.5
H27A C27 H27B 109.5
Si2 C27 H27C 109.5
H27A C27 H27C 109.5
H27B C27 H27C 109.5
Si2 C28 H28A 109.5
Si2 C28 H28B 109.5
H28A C28 H28B 109.5
Si2 C28 H28C 109.5
H28A C28 H28C 109.5
H28B C28 H28C 109.5
Si2 C29 H29A 109.5
Si2 C29 H29B 109.5
H29A C29 H29B 109.5
Si2 C29 H29C 109.5
H29A C29 H29C 109.5
H29B C29 H29C 109.5
O1 C30 C31 126.85(18)
O1 C30 C33 114.32(17)
C31 C30 C33 118.82(18)
C30 C31 C32 125.46(18)
C30 C31 H31 117.3
C32 C31 H31 117.3
O2 C32 C31 126.07(18)
O2 C32 C34 114.84(18)
C31 C32 C34 119.09(18)
C30 C33 H33A 109.5
C30 C33 H33B 109.5
H33A C33 H33B 109.5
C30 C33 H33C 109.5
H33A C33 H33C 109.5
H33B C33 H33C 109.5
C32 C34 H34A 109.5
C32 C34 H34B 109.5
H34A C34 H34B 109.5
C32 C34 H34C 109.5
H34A C34 H34C 109.5
H34B C34 H34C 109.5

loop_
_geom_bond_atom_site_label_1
_geom_bond_atom_site_label_2
_geom_bond_distance
Ru1 O1 2.0960(13)
Ru1 O2 2.1385(13)
Ru1 C26 2.1614(18)
Ru1 P2 2.2129(5)
Ru1 P1 2.2919(5)
P1 C1 1.841(2)
P1 C17A 1.864(4)
P1 C14 1.868(2)
P1 C17B 1.898(6)
P2 C9 1.8354(19)
P2 C23 1.8597(19)
P2 C20 1.8939(19)
O1 C30 1.270(2)
O2 C32 1.270(2)
Si1 C26 1.8320(19)
Si1 C7 1.887(2)
Si1 C2 1.897(2)
Si1 C8 1.909(2)
Si2 C26 1.8664(19)
Si2 C27 1.883(2)
Si2 C29 1.885(2)
Si2 C28 1.885(2)
C1 C2 1.404(3)
C1 C6 1.408(3)
C2 C3 1.402(3)
C3 C4 1.390(3)
C3 H3 0.9500
C4 C5 1.365(4)
C4 H4 0.9500
C5 C6 1.382(4)
C5 H5 0.9500
C6 H6 0.9500
C7 H7A 0.9800
C7 H7B 0.9800
C7 H7C 0.9800
C8 C13 1.406(3)
C8 C9 1.412(3)
C9 C10 1.397(3)
C10 C11 1.390(3)
C10 H10 0.9500
C11 C12 1.381(3)
C11 H11 0.9500
C12 C13 1.387(3)
C12 H12 0.9500
C13 H13 0.9500
C14 C16 1.530(3)
C14 C15 1.533(3)
C14 H14 1.0000
C15 H15A 0.9800
C15 H15B 0.9800
C15 H15C 0.9800
C16 H16A 0.9800
C16 H16B 0.9800
C16 H16C 0.9800
C17A C18A 1.493(10)
C17A C19A 1.544(8)
C17A H17A 1.0000
C18A H18A 0.9800
C18A H18B 0.9800
C18A H18C 0.9800
C19A H19A 0.9800
C19A H19B 0.9800
C19A H19C 0.9800
C17B C19B 1.519(15)
C17B C18B 1.565(16)
C17B H17B 1.0000
C18B H18D 0.9800
C18B H18E 0.9800
C18B H18F 0.9800
C19B H19D 0.9800
C19B H19E 0.9800
C19B H19F 0.9800
C20 C22 1.535(3)
C20 C21 1.537(3)
C20 H20 1.0000
C21 H21A 0.9800
C21 H21B 0.9800
C21 H21C 0.9800
C22 H22A 0.9800
C22 H22B 0.9800
C22 H22C 0.9800
C23 C25 1.531(3)
C23 C24 1.534(3)
C23 H23 1.0000
C24 H24A 0.9800
C24 H24B 0.9800
C24 H24C 0.9800
C25 H25A 0.9800
C25 H25B 0.9800
C25 H25C 0.9800
C26 H26 1.0000
C27 H27A 0.9800
C27 H27B 0.9800
C27 H27C 0.9800
C28 H28A 0.9800
C28 H28B 0.9800
C28 H28C 0.9800
C29 H29A 0.9800
C29 H29B 0.9800
C29 H29C 0.9800
C30 C31 1.398(3)
C30 C33 1.515(3)
C31 C32 1.401(3)
C31 H31 0.9500
C32 C34 1.512(3)
C33 H33A 0.9800
C33 H33B 0.9800
C33 H33C 0.9800
C34 H34A 0.9800
C34 H34B 0.9800
C34 H34C 0.9800
